data_7048608
loop_
_publ_author_name
'Rend\'on-Nava, David'
'\'Alvarez-Hern\'andez, Alejandro'
'Rheingold, Arnold L.'
'Su\'arez-Castillo, Oscar R'
'Mendoza-Espinosa, Daniel'

_publ_section_title
;
 Hydroxyl-functionalized triazolylidene-based PEPPSI complexes:
 metallacycle formation effect on the Suzuki coupling reaction.
;
_journal_issue 10
_journal_name_full 'Dalton transactions (Cambridge, England : 2003)'
_journal_page_first 3214
_journal_page_last 3222
_journal_paper_doi 10.1039/c8dt04432e
_journal_volume 48
_journal_year 2019
_chemical_formula_moiety 'C18 H22 I2 N4 O Pd'
_chemical_formula_sum 'C18 H22 I2 N4 O Pd'
_chemical_formula_weight 670.59
_space_group_crystal_system monoclinic
_space_group_IT_number 14
_space_group_name_Hall '-P 2yn'
_space_group_name_H-M_alt 'P 1 21/n 1'
_symmetry_space_group_name_Hall '-P 2yn'
_symmetry_space_group_name_H-M 'P 1 21/n 1'
_atom_sites_solution_hydrogens geom
_audit_creation_date 2018-12-07
_audit_creation_method
;
Olex2 1.2
(compiled 2018.05.29 svn.r3508 for OlexSys, GUI svn.r5506)
;
_audit_update_record
;
2018-12-21 deposited with the CCDC.
2019-01-10 downloaded from the CCDC.
;
_cell_angle_alpha 90
_cell_angle_beta 109.756(5)
_cell_angle_gamma 90
_cell_formula_units_Z 4
_cell_length_a 11.8996(6)
_cell_length_b 12.0868(5)
_cell_length_c 16.6138(8)
_cell_measurement_reflns_used 19050
_cell_measurement_temperature 293(2)
_cell_measurement_theta_max 28.4560
_cell_measurement_theta_min 3.3220
_cell_volume 2248.9(2)
_computing_cell_refinement
;
CrysAlisPro, Agilent Technologies,
Version 1.171.37.35 (release 13-08-2014 CrysAlis171 .NET)
(compiled Aug 13 2014,18:06:01)
;
_computing_data_collection
;
CrysAlisPro, Agilent Technologies,
Version 1.171.37.35 (release 13-08-2014 CrysAlis171 .NET)
(compiled Aug 13 2014,18:06:01)
;
_computing_data_reduction
;
CrysAlisPro, Agilent Technologies,
Version 1.171.37.35 (release 13-08-2014 CrysAlis171 .NET)
(compiled Aug 13 2014,18:06:01)
;
_computing_molecular_graphics 'Olex2 (Dolomanov et al., 2009)'
_computing_publication_material 'Olex2 (Dolomanov et al., 2009)'
_computing_structure_refinement 'ShelXL (Sheldrick, 2015)'
_computing_structure_solution 'SHELXS-97 (Sheldrick, 1990)'
_diffrn_ambient_temperature 293(2)
_diffrn_detector 'CCD plate'
_diffrn_detector_area_resol_mean 10.3659
_diffrn_detector_type Atlas
_diffrn_measured_fraction_theta_full 0.971
_diffrn_measured_fraction_theta_max 0.998
_diffrn_measurement_details
;
#__ type_ start__ end____ width___ exp.time_
  1 omega  -67.00  -37.00   1.0000    2.4250
omega____ theta____ kappa____ phi______ frames
    -       -9.9610  126.0000  124.7369 30

#__ type_ start__ end____ width___ exp.time_
  2 omega  -18.00   87.00   1.0000    2.4250
omega____ theta____ kappa____ phi______ frames
    -       11.4454   77.0000 -180.0000 105

#__ type_ start__ end____ width___ exp.time_
  3 omega  -17.00   52.00   1.0000    2.4250
omega____ theta____ kappa____ phi______ frames
    -       11.4454  -99.0000 -180.0000 69

#__ type_ start__ end____ width___ exp.time_
  4 omega  -21.00   52.00   1.0000    2.4250
omega____ theta____ kappa____ phi______ frames
    -       11.4454  -99.0000   30.0000 73

#__ type_ start__ end____ width___ exp.time_
  5 omega  -44.00   40.00   1.0000    2.4250
omega____ theta____ kappa____ phi______ frames
    -       11.4454  -57.0000  -90.0000 84

#__ type_ start__ end____ width___ exp.time_
  6 omega  -26.00   87.00   1.0000    2.4250
omega____ theta____ kappa____ phi______ frames
    -       11.4454   19.0000    0.0000 113

#__ type_ start__ end____ width___ exp.time_
  7 omega  -12.00   86.00   1.0000    2.4250
omega____ theta____ kappa____ phi______ frames
    -       11.4454   37.0000   90.0000 98

#__ type_ start__ end____ width___ exp.time_
  8 omega    7.00   53.00   1.0000    2.4250
omega____ theta____ kappa____ phi______ frames
    -       11.4454 -100.0000   93.3470 46

#__ type_ start__ end____ width___ exp.time_
  9 omega  -83.00   18.00   1.0000    2.4250
omega____ theta____ kappa____ phi______ frames
    -       -9.9610  -57.0000 -180.0000 101

#__ type_ start__ end____ width___ exp.time_
 10 omega  -45.00   18.00   1.0000    2.4250
omega____ theta____ kappa____ phi______ frames
    -       -9.9610   86.0000  115.0000 63

#__ type_ start__ end____ width___ exp.time_
 11 omega  -38.00   63.00   1.0000    2.4250
omega____ theta____ kappa____ phi______ frames
    -       -9.9610   57.0000  -90.0000 101

#__ type_ start__ end____ width___ exp.time_
 12 omega  -25.00   52.00   1.0000    2.4250
omega____ theta____ kappa____ phi______ frames
    -       11.4454  -99.0000   60.0000 77

#__ type_ start__ end____ width___ exp.time_
 13 omega  -21.00   88.00   1.0000    2.4250
omega____ theta____ kappa____ phi______ frames
    -       11.4454   77.0000  -30.0000 109

#__ type_ start__ end____ width___ exp.time_
 14 omega  -65.00   44.00   1.0000    2.4250
omega____ theta____ kappa____ phi______ frames
    -       11.4454  -77.0000 -120.0000 109

#__ type_ start__ end____ width___ exp.time_
 15 omega  -25.00   31.00   1.0000    2.4250
omega____ theta____ kappa____ phi______ frames
    -       -9.9610  -99.0000   30.0000 56

#__ type_ start__ end____ width___ exp.time_
 16 omega  -67.00  -19.00   1.0000    2.4250
omega____ theta____ kappa____ phi______ frames
    -       -9.9610  126.0000   85.1513 48

#__ type_ start__ end____ width___ exp.time_
 17 omega  -74.00  -27.00   1.0000    2.4250
omega____ theta____ kappa____ phi______ frames
    -       -9.9610  138.0000  150.0254 47

#__ type_ start__ end____ width___ exp.time_
 18 omega  -69.00  -22.00   1.0000    2.4250
omega____ theta____ kappa____ phi______ frames
    -       -9.9610  129.0000 -114.1398 47

#__ type_ start__ end____ width___ exp.time_
 19 omega  -25.00   52.00   1.0000    2.4250
omega____ theta____ kappa____ phi______ frames
    -       11.4454  -99.0000  -30.0000 77

#__ type_ start__ end____ width___ exp.time_
 20 omega  -24.00   53.00   1.0000    2.4250
omega____ theta____ kappa____ phi______ frames
    -       11.4454 -100.0000   93.3470 77

#__ type_ start__ end____ width___ exp.time_
 21 omega  -68.00  -21.00   1.0000    2.4250
omega____ theta____ kappa____ phi______ frames
    -       -9.9610  128.0000  -56.5181 47

#__ type_ start__ end____ width___ exp.time_
 22 omega  -85.00  -36.00   1.0000    2.4250
omega____ theta____ kappa____ phi______ frames
    -       -9.9610  153.0000  166.3471 49

#__ type_ start__ end____ width___ exp.time_
 23 omega  -84.00   14.00   1.0000    2.4250
omega____ theta____ kappa____ phi______ frames
    -       -9.9610  -37.0000  -60.0000 98

#__ type_ start__ end____ width___ exp.time_
 24 omega  -77.00   53.00   1.0000    2.4250
omega____ theta____ kappa____ phi______ frames
    -       11.4454    0.0000 -180.0000 130

#__ type_ start__ end____ width___ exp.time_
 25 omega  -25.00   52.00   1.0000    2.4250
omega____ theta____ kappa____ phi______ frames
    -       11.4454  -99.0000  120.0000 77
;
_diffrn_measurement_device 'four-circle diffractometer'
_diffrn_measurement_device_type 'Xcalibur, Atlas, Gemini'
_diffrn_measurement_method '\w scans'
_diffrn_orient_matrix_UB_11 -0.0443384000
_diffrn_orient_matrix_UB_12 0.0383676000
_diffrn_orient_matrix_UB_13 -0.0229488000
_diffrn_orient_matrix_UB_21 -0.0226299000
_diffrn_orient_matrix_UB_22 -0.0392017000
_diffrn_orient_matrix_UB_23 -0.0333498000
_diffrn_orient_matrix_UB_31 -0.0391219000
_diffrn_orient_matrix_UB_32 -0.0208713000
_diffrn_orient_matrix_UB_33 0.0204893000
_diffrn_radiation_monochromator graphite
_diffrn_radiation_probe x-ray
_diffrn_radiation_type MoK\a
_diffrn_radiation_wavelength 0.71073
_diffrn_reflns_av_R_equivalents 0.0598
_diffrn_reflns_av_unetI/netI 0.0195
_diffrn_reflns_Laue_measured_fraction_full 0.971
_diffrn_reflns_Laue_measured_fraction_max 0.998
_diffrn_reflns_limit_h_max 14
_diffrn_reflns_limit_h_min -14
_diffrn_reflns_limit_k_max 14
_diffrn_reflns_limit_k_min -14
_diffrn_reflns_limit_l_max 19
_diffrn_reflns_limit_l_min -19
_diffrn_reflns_number 56197
_diffrn_reflns_point_group_measured_fraction_full 0.971
_diffrn_reflns_point_group_measured_fraction_max 0.998
_diffrn_reflns_theta_full 25.242
_diffrn_reflns_theta_max 24.996
_diffrn_reflns_theta_min 3.074
_diffrn_source 'Enhance (Mo) X-ray Source'
_exptl_absorpt_coefficient_mu 3.584
_exptl_absorpt_correction_T_max 1.00000
_exptl_absorpt_correction_T_min 0.61110
_exptl_absorpt_correction_type multi-scan
_exptl_absorpt_process_details
;
CrysAlisPro, Agilent Technologies,
Version 1.171.37.35 (release 13-08-2014 CrysAlis171 .NET)
(compiled Aug 13 2014,18:06:01)
Empirical absorption correction using spherical harmonics,
 implemented in SCALE3 ABSPACK scaling algorithm.
;
_exptl_crystal_colour Red
_exptl_crystal_density_diffrn 1.981
_exptl_crystal_density_method 'not measured'
_exptl_crystal_F_000 1272
_exptl_crystal_size_max 0.21
_exptl_crystal_size_mid 0.19
_exptl_crystal_size_min 0.13
_refine_diff_density_max 0.959
_refine_diff_density_min -0.581
_refine_diff_density_rms 0.094
_refine_ls_extinction_method none
_refine_ls_goodness_of_fit_ref 1.119
_refine_ls_hydrogen_treatment constr
_refine_ls_matrix_type full
_refine_ls_number_parameters 236
_refine_ls_number_reflns 3954
_refine_ls_number_restraints 0
_refine_ls_restrained_S_all 1.119
_refine_ls_R_factor_all 0.0442
_refine_ls_R_factor_gt 0.0326
_refine_ls_shift/su_max 0.001
_refine_ls_shift/su_mean 0.000
_refine_ls_structure_factor_coef Fsqd
_refine_ls_weighting_details 'w=1/[\s^2^(Fo^2^)+(0.0274P)^2^+7.2996P] where P=(Fo^2^+2Fc^2^)/3'
_refine_ls_weighting_scheme calc
_refine_ls_wR_factor_gt 0.0729
_refine_ls_wR_factor_ref 0.0839
_reflns_Friedel_coverage 0.000
_reflns_number_gt 3293
_reflns_number_total 3954
_reflns_threshold_expression 'I > 2\s(I)'
_cod_data_source_file c8dt04432e2.cif
_cod_data_source_block dm-44
_cod_depositor_comments 'Adding full bibliography for 7048608--7048609.cif.'
_cod_original_cell_volume 2248.89(19)
_cod_database_code 7048608
_shelxl_version_number 2014/6
_chemical_oxdiff_formula 'C17 H14 N4 O Pd I2'
_shelx_space_group_comment
;
The symmetry employed for this shelxl refinement is uniquely defined
by the following loop, which should always be used as a source of
symmetry information in preference to the above space-group names.
They are only intended as comments.
;
_reflns_odcompleteness_completeness 99.79
_reflns_odcompleteness_iscentric 1
_reflns_odcompleteness_theta 26.32
_olex2_refinement_description
;
1. Fixed Uiso
 At 1.2 times of:
  All C(H) groups, All C(H,H) groups
 At 1.5 times of:
  All C(H,H,H) groups, All O(H) groups
2.a Secondary CH2 refined with riding coordinates:
 C4(H4A,H4B)
2.b Me refined with riding coordinates:
 C12(H12A,H12B,H12C), C11(H11A,H11B,H11C), C3(H3A,H3B,H3C), C13(H13A,H13B,H13C)
2.c Aromatic/amide H refined with riding coordinates:
 C9(H9), C7(H7), C14(H14), C18(H18), C16(H16), C15(H15), C17(H17)
2.d Idealised tetrahedral OH refined as rotating group:
 O1(H1)
;
_olex2_submission_special_instructions 'No special instructions were received'

loop_
_space_group_symop_operation_xyz
'x, y, z'
'-x+1/2, y+1/2, -z+1/2'
'-x, -y, -z'
'x-1/2, -y-1/2, z-1/2'

loop_
_atom_site_label
_atom_site_type_symbol
_atom_site_fract_x
_atom_site_fract_y
_atom_site_fract_z
_atom_site_U_iso_or_equiv
_atom_site_adp_type
_atom_site_occupancy
_atom_site_site_symmetry_order
_atom_site_calc_flag
_atom_site_refinement_flags_posn
Pd1 Pd 0.14618(3) 0.55969(3) 0.41837(2) 0.03977(12) Uani 1 1 d .
I2 I 0.31583(4) 0.43963(4) 0.39577(3) 0.06309(14) Uani 1 1 d .
I1 I -0.02696(3) 0.67944(3) 0.43554(3) 0.05671(13) Uani 1 1 d .
N3 N 0.3971(4) 0.6438(4) 0.6520(3) 0.0466(11) Uani 1 1 d .
N4 N 0.0254(4) 0.4866(4) 0.3091(3) 0.0484(11) Uani 1 1 d .
N2 N 0.3811(4) 0.7443(4) 0.6194(3) 0.0495(11) Uani 1 1 d .
C1 C 0.2622(4) 0.6214(4) 0.5240(3) 0.0371(11) Uani 1 1 d .
N1 N 0.2991(4) 0.7289(3) 0.5422(3) 0.0411(10) Uani 1 1 d .
C2 C 0.3296(5) 0.5663(4) 0.5985(3) 0.0438(12) Uani 1 1 d .
C5 C 0.2609(4) 0.8294(4) 0.4924(3) 0.0412(11) Uani 1 1 d .
O1 O 0.3044(5) 0.4272(4) 0.6942(3) 0.0799(14) Uani 1 1 d .
H1 H 0.2321 0.4168 0.6785 0.120 Uiso 1 1 calc GR
C10 C 0.2949(5) 0.8452(5) 0.4213(4) 0.0494(13) Uani 1 1 d .
C4 C 0.3386(6) 0.4469(5) 0.6228(4) 0.0550(14) Uani 1 1 d .
H4A H 0.2882 0.4039 0.5749 0.066 Uiso 1 1 calc R
H4B H 0.4204 0.4224 0.6351 0.066 Uiso 1 1 calc R
C9 C 0.2587(6) 0.9443(5) 0.3761(4) 0.0595(16) Uani 1 1 d .
H9 H 0.2788 0.9570 0.3274 0.071 Uiso 1 1 calc R
C12 C 0.1617(6) 0.8894(5) 0.5991(4) 0.0601(15) Uani 1 1 d .
H12A H 0.1907 0.8187 0.6239 0.090 Uiso 1 1 calc R
H12B H 0.1965 0.9467 0.6399 0.090 Uiso 1 1 calc R
H12C H 0.0763 0.8916 0.5837 0.090 Uiso 1 1 calc R
C11 C 0.3685(7) 0.7625(6) 0.3935(5) 0.077(2) Uani 1 1 d .
H11A H 0.3821 0.7891 0.3431 0.115 Uiso 1 1 calc R
H11B H 0.4437 0.7523 0.4384 0.115 Uiso 1 1 calc R
H11C H 0.3267 0.6932 0.3811 0.115 Uiso 1 1 calc R
C7 C 0.1635(5) 1.0033(5) 0.4732(4) 0.0551(14) Uani 1 1 d .
H7 H 0.1198 1.0563 0.4904 0.066 Uiso 1 1 calc R
C6 C 0.1956(5) 0.9069(5) 0.5202(3) 0.0468(12) Uani 1 1 d .
C14 C 0.0140(5) 0.5209(5) 0.2311(4) 0.0557(14) Uani 1 1 d .
H14 H 0.0576 0.5822 0.2249 0.067 Uiso 1 1 calc R
C8 C 0.1944(5) 1.0235(5) 0.4015(4) 0.0596(16) Uani 1 1 d .
C18 C -0.0394(6) 0.3991(5) 0.3162(4) 0.0681(18) Uani 1 1 d .
H18 H -0.0332 0.3746 0.3706 0.082 Uiso 1 1 calc R
C3 C 0.4825(6) 0.6283(6) 0.7390(3) 0.0656(17) Uani 1 1 d .
H3A H 0.4850 0.5515 0.7544 0.098 Uiso 1 1 calc R
H3B H 0.5604 0.6518 0.7410 0.098 Uiso 1 1 calc R
H3C H 0.4577 0.6715 0.7786 0.098 Uiso 1 1 calc R
C16 C -0.1245(6) 0.3793(6) 0.1669(4) 0.072(2) Uani 1 1 d .
H16 H -0.1744 0.3427 0.1189 0.086 Uiso 1 1 calc R
C15 C -0.0604(6) 0.4690(6) 0.1583(4) 0.0671(18) Uani 1 1 d .
H15 H -0.0665 0.4950 0.1043 0.081 Uiso 1 1 calc R
C17 C -0.1147(7) 0.3440(6) 0.2466(5) 0.079(2) Uani 1 1 d .
H17 H -0.1584 0.2833 0.2539 0.094 Uiso 1 1 calc R
C13 C 0.1560(8) 1.1299(6) 0.3508(5) 0.096(3) Uani 1 1 d .
H13A H 0.1124 1.1751 0.3776 0.144 Uiso 1 1 calc R
H13B H 0.2254 1.1693 0.3494 0.144 Uiso 1 1 calc R
H13C H 0.1061 1.1125 0.2935 0.144 Uiso 1 1 calc R

loop_
_atom_site_aniso_label
_atom_site_aniso_U_11
_atom_site_aniso_U_22
_atom_site_aniso_U_33
_atom_site_aniso_U_23
_atom_site_aniso_U_13
_atom_site_aniso_U_12
Pd1 0.0410(2) 0.0376(2) 0.0369(2) -0.00227(16) 0.00819(17) -0.00459(16)
I2 0.0581(3) 0.0634(3) 0.0673(3) -0.0168(2) 0.0206(2) 0.00284(19)
I1 0.0481(2) 0.0612(3) 0.0597(2) -0.00471(19) 0.01679(18) 0.00040(18)
N3 0.048(3) 0.046(3) 0.038(2) 0.002(2) 0.005(2) 0.007(2)
N4 0.049(3) 0.043(2) 0.046(3) -0.006(2) 0.005(2) -0.002(2)
N2 0.056(3) 0.044(3) 0.041(2) -0.006(2) 0.006(2) 0.000(2)
C1 0.039(3) 0.034(3) 0.039(3) -0.001(2) 0.015(2) -0.001(2)
N1 0.044(2) 0.038(2) 0.036(2) -0.0019(18) 0.0076(19) -0.0028(19)
C2 0.046(3) 0.047(3) 0.037(3) -0.003(2) 0.012(2) -0.001(2)
C5 0.042(3) 0.039(3) 0.038(3) 0.001(2) 0.007(2) -0.006(2)
O1 0.096(4) 0.076(3) 0.062(3) 0.017(2) 0.020(3) -0.004(3)
C10 0.054(3) 0.045(3) 0.050(3) -0.003(3) 0.018(3) -0.013(3)
C4 0.062(4) 0.046(3) 0.055(3) 0.007(3) 0.017(3) -0.002(3)
C9 0.065(4) 0.060(4) 0.048(3) 0.010(3) 0.013(3) -0.018(3)
C12 0.065(4) 0.057(4) 0.062(4) -0.008(3) 0.025(3) 0.005(3)
C11 0.100(5) 0.063(4) 0.090(5) -0.003(4) 0.063(5) -0.007(4)
C7 0.053(3) 0.042(3) 0.060(4) -0.001(3) 0.005(3) 0.004(3)
C6 0.046(3) 0.045(3) 0.043(3) -0.004(2) 0.007(2) -0.003(2)
C14 0.057(3) 0.056(4) 0.047(3) 0.004(3) 0.009(3) 0.004(3)
C8 0.055(4) 0.045(3) 0.061(4) 0.009(3) -0.003(3) -0.010(3)
C18 0.082(5) 0.059(4) 0.049(3) -0.001(3) 0.004(3) -0.026(3)
C3 0.072(4) 0.069(4) 0.037(3) 0.003(3) -0.005(3) 0.011(3)
C16 0.072(4) 0.057(4) 0.060(4) -0.019(3) -0.011(3) 0.009(3)
C15 0.067(4) 0.076(5) 0.046(3) 0.003(3) 0.003(3) 0.013(4)
C17 0.084(5) 0.055(4) 0.079(5) 0.000(4) 0.005(4) -0.021(4)
C13 0.115(7) 0.057(4) 0.095(6) 0.029(4) 0.007(5) -0.001(4)

loop_
_atom_type_symbol
_atom_type_description
_atom_type_scat_dispersion_real
_atom_type_scat_dispersion_imag
_atom_type_scat_source
C C 0.0033 0.0016 'International Tables Vol C Tables 4.2.6.8 and 6.1.1.4'
H H 0.0000 0.0000 'International Tables Vol C Tables 4.2.6.8 and 6.1.1.4'
I I -0.4742 1.8119 'International Tables Vol C Tables 4.2.6.8 and 6.1.1.4'
N N 0.0061 0.0033 'International Tables Vol C Tables 4.2.6.8 and 6.1.1.4'
O O 0.0106 0.0060 'International Tables Vol C Tables 4.2.6.8 and 6.1.1.4'
Pd Pd -0.9988 1.0072 'International Tables Vol C Tables 4.2.6.8 and 6.1.1.4'

loop_
_geom_angle_atom_site_label_1
_geom_angle_atom_site_label_2
_geom_angle_atom_site_label_3
_geom_angle
I1 Pd1 I2 178.12(2)
N4 Pd1 I2 88.75(13)
N4 Pd1 I1 89.60(13)
C1 Pd1 I2 89.73(14)
C1 Pd1 I1 91.96(14)
C1 Pd1 N4 177.19(19)
N2 N3 C2 113.3(4)
N2 N3 C3 118.5(5)
C2 N3 C3 128.1(5)
C14 N4 Pd1 122.1(4)
C14 N4 C18 117.6(5)
C18 N4 Pd1 120.3(4)
N3 N2 N1 102.9(4)
N1 C1 Pd1 128.9(4)
N1 C1 C2 102.2(4)
C2 C1 Pd1 128.8(4)
N2 N1 C1 114.7(4)
N2 N1 C5 114.6(4)
C1 N1 C5 130.6(4)
N3 C2 C1 106.8(4)
N3 C2 C4 121.2(5)
C1 C2 C4 132.0(5)
C10 C5 N1 118.3(5)
C10 C5 C6 123.2(5)
C6 C5 N1 118.4(4)
C5 C10 C9 116.7(5)
C5 C10 C11 122.7(5)
C9 C10 C11 120.6(5)
O1 C4 C2 112.3(5)
C8 C9 C10 122.1(6)
C8 C7 C6 122.2(6)
C5 C6 C12 122.5(5)
C7 C6 C5 117.2(5)
C7 C6 C12 120.3(5)
N4 C14 C15 122.5(6)
C9 C8 C7 118.6(5)
C9 C8 C13 120.8(6)
C7 C8 C13 120.6(7)
N4 C18 C17 122.7(6)
C17 C16 C15 119.1(6)
C16 C15 C14 119.0(6)
C16 C17 C18 119.0(7)

loop_
_geom_bond_atom_site_label_1
_geom_bond_atom_site_label_2
_geom_bond_distance
Pd1 I2 2.6143(6)
Pd1 I1 2.6112(5)
Pd1 N4 2.092(4)
Pd1 C1 1.975(5)
N3 N2 1.318(6)
N3 C2 1.354(7)
N3 C3 1.471(7)
N4 C14 1.323(7)
N4 C18 1.338(7)
N2 N1 1.336(6)
C1 N1 1.373(6)
C1 C2 1.396(7)
N1 C5 1.453(6)
C2 C4 1.492(7)
C5 C10 1.384(7)
C5 C6 1.392(7)
O1 C4 1.398(7)
C10 C9 1.403(8)
C10 C11 1.501(9)
C9 C8 1.378(9)
C12 C6 1.511(8)
C7 C6 1.383(8)
C7 C8 1.382(9)
C14 C15 1.384(8)
C8 C13 1.520(9)
C18 C17 1.373(9)
C16 C15 1.360(10)
C16 C17 1.358(10)
